data_1506866
loop_
_publ_author_name
'Rodriguez-Delgado, Antonio'
'Mariott, Wesley R.'
'Chen, Eugene Y.-X.'

_publ_section_title
;
 Living and Syndioselective Polymerization of Methacrylates by Constrained
 Geometry Titanium Alkyl and Enolate Complexes
;
_journal_issue 9
_journal_name_full Macromolecules
_journal_page_first 3092
_journal_paper_doi 10.1021/ma049774g
_journal_volume 37
_journal_year 2004
_chemical_formula_sum 'C23 H43 N O2 Si Ti'
_chemical_formula_weight 441.57
_chemical_name_systematic
; 
 ? 
;
_space_group_IT_number 14
_symmetry_space_group_name_Hall '-P 2yn'
_symmetry_space_group_name_H-M 'P 1 21/n 1'
_atom_sites_solution_hydrogens geom
_atom_sites_solution_primary direct
_atom_sites_solution_secondary difmap
_audit_creation_method SHELXL-97
_cell_angle_alpha 90.00
_cell_angle_beta 90.050(4)
_cell_angle_gamma 90.00
_cell_formula_units_Z 4
_cell_length_a 15.212(3)
_cell_length_b 9.1575(19)
_cell_length_c 18.012(4)
_cell_measurement_temperature 172(2)
_cell_volume 2509.1(9)
_computing_structure_refinement 'SHELXL-97 (Sheldrick, 1997)'
_computing_structure_solution 'SHELXS-97 (Sheldrick, 1990)'
_diffrn_ambient_temperature 172(2)
_diffrn_measured_fraction_theta_full 0.999
_diffrn_measured_fraction_theta_max 0.999
_diffrn_radiation_monochromator graphite
_diffrn_radiation_source 'fine-focus sealed tube'
_diffrn_radiation_type MoK\a
_diffrn_radiation_wavelength 0.71073
_diffrn_reflns_av_R_equivalents 0.0655
_diffrn_reflns_av_sigmaI/netI 0.0535
_diffrn_reflns_limit_h_max 16
_diffrn_reflns_limit_h_min -16
_diffrn_reflns_limit_k_max 10
_diffrn_reflns_limit_k_min -10
_diffrn_reflns_limit_l_max 20
_diffrn_reflns_limit_l_min -20
_diffrn_reflns_number 15551
_diffrn_reflns_theta_full 23.26
_diffrn_reflns_theta_max 23.26
_diffrn_reflns_theta_min 1.75
_exptl_absorpt_coefficient_mu 0.406
_exptl_crystal_density_diffrn 1.169
_exptl_crystal_density_method 'not measured'
_exptl_crystal_F_000 960
_refine_diff_density_max 0.501
_refine_diff_density_min -0.494
_refine_diff_density_rms 0.087
_refine_ls_extinction_coef 0.0095(13)
_refine_ls_extinction_expression Fc^*^=kFc[1+0.001xFc^2^\l^3^/sin(2\q)]^-1/4^
_refine_ls_extinction_method SHELXL
_refine_ls_goodness_of_fit_ref 1.007
_refine_ls_hydrogen_treatment mixed
_refine_ls_matrix_type full
_refine_ls_number_parameters 254
_refine_ls_number_reflns 3613
_refine_ls_number_restraints 0
_refine_ls_restrained_S_all 1.007
_refine_ls_R_factor_all 0.0683
_refine_ls_R_factor_gt 0.0537
_refine_ls_shift/su_max 0.750
_refine_ls_shift/su_mean 0.024
_refine_ls_structure_factor_coef Fsqd
_refine_ls_weighting_details 'calc w=1/[\s^2^(Fo^2^)+(0.0739P)^2^+5.2153P] where P=(Fo^2^+2Fc^2^)/3'
_refine_ls_weighting_scheme calc
_refine_ls_wR_factor_gt 0.1378
_refine_ls_wR_factor_ref 0.1488
_reflns_number_gt 2924
_reflns_number_total 3613
_reflns_threshold_expression >2sigma(I)
_cod_data_source_file ma049774gsi20040202_101529.cif
_cod_data_source_block complex_4
_cod_database_code 1506866

loop_
_symmetry_equiv_pos_as_xyz
'x, y, z'
'-x+1/2, y+1/2, -z+1/2'
'-x, -y, -z'
'x-1/2, -y-1/2, z-1/2'

loop_
_atom_site_label
_atom_site_type_symbol
_atom_site_fract_x
_atom_site_fract_y
_atom_site_fract_z
_atom_site_U_iso_or_equiv
_atom_site_adp_type
_atom_site_occupancy
_atom_site_symmetry_multiplicity
_atom_site_calc_flag
_atom_site_refinement_flags
Ti Ti 0.25128(4) 0.01468(7) 0.00595(3) 0.0193(2) Uani 1 1 d .
Si Si 0.18902(7) 0.20961(11) 0.12127(6) 0.0254(3) Uani 1 1 d .
N N 0.28693(19) 0.1373(3) 0.08940(15) 0.0217(7) Uani 1 1 d .
O1 O 0.31490(15) 0.0554(3) -0.07747(13) 0.0239(6) Uani 1 1 d .
O2 O 0.32716(17) 0.2479(3) -0.15729(13) 0.0272(6) Uani 1 1 d .
C1 C 0.1223(2) 0.1360(4) -0.0249(2) 0.0247(8) Uani 1 1 d .
C2 C 0.1169(2) 0.0045(4) -0.0650(2) 0.0250(9) Uani 1 1 d .
C3 C 0.1116(2) -0.1123(4) -0.0141(2) 0.0248(8) Uani 1 1 d .
C4 C 0.1148(2) -0.0536(4) 0.0586(2) 0.0248(8) Uani 1 1 d .
C5 C 0.1223(2) 0.1024(4) 0.0534(2) 0.0232(8) Uani 1 1 d .
C6 C 0.1277(3) 0.2844(4) -0.0600(2) 0.0342(10) Uani 1 1 d .
H6A H 0.0682 0.3210 -0.0696 0.051 Uiso 1 1 calc R
H6B H 0.1601 0.2778 -0.1068 0.051 Uiso 1 1 calc R
H6C H 0.1583 0.3515 -0.0263 0.051 Uiso 1 1 calc R
C7 C 0.1144(3) -0.0120(5) -0.1483(2) 0.0347(10) Uani 1 1 d .
H7A H 0.0531 -0.0134 -0.1652 0.052 Uiso 1 1 calc R
H7B H 0.1432 -0.1036 -0.1625 0.052 Uiso 1 1 calc R
H7C H 0.1452 0.0702 -0.1714 0.052 Uiso 1 1 calc R
C8 C 0.0993(3) -0.2685(4) -0.0351(2) 0.0349(10) Uani 1 1 d .
H8A H 0.0364 -0.2899 -0.0395 0.052 Uiso 1 1 calc R
H8B H 0.1253 -0.3312 0.0031 0.052 Uiso 1 1 calc R
H8C H 0.1282 -0.2871 -0.0828 0.052 Uiso 1 1 calc R
C9 C 0.1109(3) -0.1432(4) 0.1280(2) 0.0334(10) Uani 1 1 d .
H9A H 0.0493 -0.1606 0.1414 0.050 Uiso 1 1 calc R
H9B H 0.1403 -0.0907 0.1684 0.050 Uiso 1 1 calc R
H9C H 0.1404 -0.2369 0.1197 0.050 Uiso 1 1 calc R
C10 C 0.1614(3) 0.1723(5) 0.2201(2) 0.0427(11) Uani 1 1 d .
H10A H 0.1422 0.2629 0.2441 0.064 Uiso 1 1 calc R
H10B H 0.2135 0.1344 0.2458 0.064 Uiso 1 1 calc R
H10C H 0.1141 0.0999 0.2226 0.064 Uiso 1 1 calc R
C11 C 0.1762(3) 0.4108(5) 0.1111(2) 0.0417(11) Uani 1 1 d .
H11A H 0.1542 0.4521 0.1577 0.063 Uiso 1 1 calc R
H11B H 0.1345 0.4317 0.0710 0.063 Uiso 1 1 calc R
H11C H 0.2333 0.4545 0.0992 0.063 Uiso 1 1 calc R
C12 C 0.3764(2) 0.1609(4) 0.1210(2) 0.0280(9) Uani 1 1 d .
C13 C 0.3846(3) 0.0688(6) 0.1915(2) 0.0492(12) Uani 1 1 d .
H13A H 0.3395 0.0989 0.2273 0.074 Uiso 1 1 calc R
H13B H 0.4430 0.0830 0.2134 0.074 Uiso 1 1 calc R
H13C H 0.3765 -0.0346 0.1792 0.074 Uiso 1 1 calc R
C14 C 0.3900(3) 0.3211(5) 0.1393(3) 0.0531(13) Uani 1 1 d .
H14A H 0.3846 0.3794 0.0939 0.080 Uiso 1 1 calc R
H14B H 0.4487 0.3348 0.1607 0.080 Uiso 1 1 calc R
H14C H 0.3454 0.3526 0.1752 0.080 Uiso 1 1 calc R
C15 C 0.4464(3) 0.1126(5) 0.0671(2) 0.0350(10) Uani 1 1 d .
H15A H 0.4422 0.1707 0.0215 0.052 Uiso 1 1 calc R
H15B H 0.4381 0.0091 0.0552 0.052 Uiso 1 1 calc R
H15C H 0.5045 0.1266 0.0895 0.052 Uiso 1 1 calc R
C16 C 0.3798(3) 0.3361(4) -0.1080(2) 0.0289(9) Uani 1 1 d .
H16A H 0.3664 0.3090 -0.0555 0.035 Uiso 1 1 calc R
C17 C 0.3528(3) 0.4921(4) -0.1212(3) 0.0428(11) Uani 1 1 d .
H17A H 0.2898 0.5028 -0.1114 0.064 Uiso 1 1 calc R
H17B H 0.3651 0.5186 -0.1729 0.064 Uiso 1 1 calc R
H17C H 0.3860 0.5564 -0.0880 0.064 Uiso 1 1 calc R
C18 C 0.4756(3) 0.3120(5) -0.1226(3) 0.0484(12) Uani 1 1 d .
H18A H 0.4904 0.2094 -0.1133 0.073 Uiso 1 1 calc R
H18B H 0.5105 0.3746 -0.0897 0.073 Uiso 1 1 calc R
H18C H 0.4888 0.3361 -0.1744 0.073 Uiso 1 1 calc R
C19 C 0.3331(2) 0.0992(4) -0.14717(19) 0.0229(8) Uani 1 1 d .
C20 C 0.3515(2) 0.0105(4) -0.2030(2) 0.0251(8) Uani 1 1 d .
C21 C 0.3767(3) 0.0682(5) -0.2777(2) 0.0384(10) Uani 1 1 d .
H21A H 0.3790 0.1751 -0.2759 0.058 Uiso 1 1 calc R
H21B H 0.3331 0.0374 -0.3145 0.058 Uiso 1 1 calc R
H21C H 0.4346 0.0299 -0.2915 0.058 Uiso 1 1 calc R
C22 C 0.3452(3) -0.1520(4) -0.1960(2) 0.0319(9) Uani 1 1 d .
H22A H 0.3286 -0.1776 -0.1451 0.048 Uiso 1 1 calc R
H22B H 0.4022 -0.1960 -0.2078 0.048 Uiso 1 1 calc R
H22C H 0.3006 -0.1888 -0.2306 0.048 Uiso 1 1 calc R
C23 C 0.2992(2) -0.1980(4) 0.0319(2) 0.0275(9) Uani 1 1 d .
H23A H 0.3173 -0.2473 -0.0139 0.041 Uiso 1 1 calc R
H23B H 0.2527 -0.2546 0.0560 0.041 Uiso 1 1 calc R
H23C H 0.3497 -0.1898 0.0654 0.041 Uiso 1 1 calc R

loop_
_atom_site_aniso_label
_atom_site_aniso_U_11
_atom_site_aniso_U_22
_atom_site_aniso_U_33
_atom_site_aniso_U_23
_atom_site_aniso_U_13
_atom_site_aniso_U_12
Ti 0.0210(4) 0.0182(4) 0.0187(4) -0.0001(3) 0.0026(3) 0.0009(3)
Si 0.0304(6) 0.0220(6) 0.0239(6) -0.0025(4) 0.0052(4) 0.0019(4)
N 0.0261(17) 0.0208(16) 0.0182(15) -0.0018(12) 0.0010(12) -0.0002(13)
O1 0.0262(14) 0.0253(14) 0.0202(13) 0.0012(11) 0.0038(11) -0.0002(11)
O2 0.0364(15) 0.0191(13) 0.0262(14) 0.0022(11) -0.0028(11) 0.0024(11)
C1 0.023(2) 0.024(2) 0.027(2) 0.0032(16) 0.0013(15) 0.0047(16)
C2 0.0184(19) 0.030(2) 0.027(2) 0.0010(16) -0.0007(15) 0.0018(15)
C3 0.0189(19) 0.024(2) 0.031(2) -0.0015(16) 0.0005(15) -0.0012(15)
C4 0.0186(19) 0.025(2) 0.031(2) 0.0024(16) 0.0047(16) -0.0002(16)
C5 0.0193(19) 0.023(2) 0.027(2) 0.0003(16) 0.0029(15) 0.0041(15)
C6 0.040(2) 0.027(2) 0.035(2) 0.0052(18) 0.0016(19) 0.0054(18)
C7 0.035(2) 0.042(2) 0.027(2) -0.0039(18) -0.0053(18) 0.0029(19)
C8 0.037(2) 0.028(2) 0.040(2) -0.0069(18) -0.0012(19) -0.0031(18)
C9 0.034(2) 0.031(2) 0.036(2) 0.0077(18) 0.0079(18) 0.0005(18)
C10 0.050(3) 0.050(3) 0.028(2) -0.007(2) 0.009(2) -0.001(2)
C11 0.046(3) 0.031(2) 0.048(3) -0.008(2) 0.003(2) 0.004(2)
C12 0.029(2) 0.031(2) 0.024(2) -0.0007(17) -0.0021(16) -0.0045(17)
C13 0.041(3) 0.076(4) 0.030(2) 0.015(2) -0.005(2) -0.003(2)
C14 0.045(3) 0.043(3) 0.072(3) -0.020(2) -0.010(2) -0.007(2)
C15 0.025(2) 0.048(3) 0.032(2) 0.000(2) -0.0026(17) -0.0004(19)
C16 0.035(2) 0.023(2) 0.029(2) 0.0008(16) 0.0022(17) -0.0032(17)
C17 0.049(3) 0.026(2) 0.054(3) -0.001(2) -0.004(2) 0.0031(19)
C18 0.032(2) 0.033(2) 0.080(4) -0.003(2) 0.004(2) 0.000(2)
C19 0.024(2) 0.024(2) 0.021(2) 0.0051(16) -0.0012(15) 0.0006(15)
C20 0.029(2) 0.026(2) 0.0201(19) 0.0000(16) -0.0007(16) 0.0014(16)
C21 0.053(3) 0.039(2) 0.023(2) 0.0012(18) 0.0025(19) 0.001(2)
C22 0.036(2) 0.027(2) 0.033(2) -0.0054(17) -0.0005(18) 0.0010(18)
C23 0.026(2) 0.022(2) 0.034(2) 0.0042(16) 0.0029(17) 0.0026(16)

loop_
_atom_type_symbol
_atom_type_description
_atom_type_scat_dispersion_real
_atom_type_scat_dispersion_imag
_atom_type_scat_source
C C 0.0033 0.0016 'International Tables Vol C Tables 4.2.6.8 and 6.1.1.4'
H H 0.0000 0.0000 'International Tables Vol C Tables 4.2.6.8 and 6.1.1.4'
N N 0.0061 0.0033 'International Tables Vol C Tables 4.2.6.8 and 6.1.1.4'
O O 0.0106 0.0060 'International Tables Vol C Tables 4.2.6.8 and 6.1.1.4'
Si Si 0.0817 0.0704 'International Tables Vol C Tables 4.2.6.8 and 6.1.1.4'
Ti Ti 0.2776 0.4457 'International Tables Vol C Tables 4.2.6.8 and 6.1.1.4'

loop_
_geom_angle_atom_site_label_1
_geom_angle_atom_site_label_2
_geom_angle_atom_site_label_3
_geom_angle
O1 Ti N 111.64(12)
O1 Ti C23 100.69(13)
N Ti C23 105.19(14)
O1 Ti C5 133.72(12)
N Ti C5 75.43(13)
C23 Ti C5 122.18(14)
O1 Ti C1 98.82(12)
N Ti C1 98.24(13)
C23 Ti C1 141.14(14)
C5 Ti C1 36.51(13)
O1 Ti C4 148.09(12)
N Ti C4 94.98(13)
C23 Ti C4 88.34(14)
C5 Ti C4 35.89(13)
C1 Ti C4 58.74(13)
O1 Ti C2 91.23(12)
N Ti C2 131.68(12)
C23 Ti C2 111.74(14)
C5 Ti C2 58.95(13)
C1 Ti C2 34.51(13)
C4 Ti C2 57.22(13)
O1 Ti C3 115.86(12)
N Ti C3 128.81(12)
C23 Ti C3 83.99(14)
C5 Ti C3 58.44(13)
C1 Ti C3 57.23(13)
C4 Ti C3 34.13(12)
C2 Ti C3 33.73(12)
O1 Ti Si 129.60(8)
N Ti Si 35.40(9)
C23 Ti Si 121.18(11)
C5 Ti Si 40.09(9)
C1 Ti Si 66.46(9)
C4 Ti Si 65.70(9)
C2 Ti Si 97.26(9)
C3 Ti Si 96.54(9)
N Si C11 115.87(18)
N Si C10 116.25(18)
C11 Si C10 104.6(2)
N Si C5 92.83(15)
C11 Si C5 113.52(19)
C10 Si C5 114.00(19)
N Si Ti 40.88(10)
C11 Si Ti 124.96(15)
C10 Si Ti 130.27(15)
C5 Si Ti 52.04(11)
C12 N Si 127.2(2)
C12 N Ti 129.0(2)
Si N Ti 103.72(15)
C19 O1 Ti 159.6(2)
C19 O2 C16 115.9(3)
C2 C1 C5 108.6(3)
C2 C1 C6 124.3(3)
C5 C1 C6 127.1(3)
C2 C1 Ti 76.2(2)
C5 C1 Ti 70.45(19)
C6 C1 Ti 119.2(3)
C1 C2 C3 108.6(3)
C1 C2 C7 126.7(3)
C3 C2 C7 124.7(3)
C1 C2 Ti 69.2(2)
C3 C2 Ti 74.6(2)
C7 C2 Ti 123.5(3)
C2 C3 C4 108.1(3)
C2 C3 C8 124.7(3)
C4 C3 C8 127.1(3)
C2 C3 Ti 71.7(2)
C4 C3 Ti 69.7(2)
C8 C3 Ti 126.9(3)
C3 C4 C5 108.7(3)
C3 C4 C9 124.3(3)
C5 C4 C9 127.1(3)
C3 C4 Ti 76.1(2)
C5 C4 Ti 69.04(19)
C9 C4 Ti 121.0(3)
C4 C5 C1 106.0(3)
C4 C5 Si 121.5(3)
C1 C5 Si 121.8(3)
C4 C5 Ti 75.1(2)
C1 C5 Ti 73.0(2)
Si C5 Ti 87.87(14)
N C12 C15 110.9(3)
N C12 C14 110.3(3)
C15 C12 C14 109.1(3)
N C12 C13 108.1(3)
C15 C12 C13 108.4(3)
C14 C12 C13 109.9(4)
O2 C16 C18 110.5(3)
O2 C16 C17 106.4(3)
C18 C16 C17 112.2(3)
C20 C19 O1 124.8(3)
C20 C19 O2 121.3(3)
O1 C19 O2 113.8(3)
C19 C20 C21 121.5(3)
C19 C20 C22 122.2(3)
C21 C20 C22 116.3(3)

loop_
_geom_bond_atom_site_label_1
_geom_bond_atom_site_label_2
_geom_bond_distance
Ti O1 1.826(2)
Ti N 1.953(3)
Ti C23 2.131(4)
Ti C5 2.287(3)
Ti C1 2.321(4)
Ti C4 2.366(4)
Ti C2 2.411(4)
Ti C3 2.449(4)
Ti Si 2.8985(12)
Si N 1.728(3)
Si C11 1.862(4)
Si C10 1.861(4)
Si C5 1.868(4)
N C12 1.490(5)
O1 C19 1.347(4)
O2 C19 1.377(4)
O2 C16 1.443(4)
C1 C2 1.406(5)
C1 C5 1.444(5)
C1 C6 1.501(5)
C2 C3 1.411(5)
C2 C7 1.508(5)
C3 C4 1.415(5)
C3 C8 1.492(5)
C4 C5 1.436(5)
C4 C9 1.497(5)
C12 C15 1.508(5)
C12 C14 1.518(6)
C12 C13 1.531(6)
C16 C18 1.497(6)
C16 C17 1.505(5)
C19 C20 1.323(5)
C20 C21 1.495(5)
C20 C22 1.497(5)
